data_1566585
loop_
_publ_author_name
'Meurer, Florian'
'von Essen, Carolina'
'K\"uhn, Clemens'
'Puschmann, Horst'
'Bodensteiner, Michael'

_publ_section_title
;
 The benefits of Cu K\b radiation for the single-crystal X-ray structure
 determination of crystalline sponges
;
_journal_issue 3
_journal_name_full IUCrJ
_journal_paper_doi 10.1107/S2052252522002147
_journal_volume 9
_journal_year 2022
_chemical_formula_moiety 'C36 H24 I6 N12 Zn3, 4.5(C6 H12)'
_chemical_formula_sum 'C63 H78 I6 N12 Zn3'
_chemical_formula_weight 1960.88
_space_group_crystal_system monoclinic
_space_group_IT_number 15
_space_group_name_Hall '-C 2yc'
_space_group_name_H-M_alt 'C 1 2/c 1'
_atom_sites_solution_hydrogens geom
_audit_creation_date 2021-06-23
_audit_creation_method
;
Olex2 1.5-alpha
(compiled 2021.06.18 svn.r64d69d6c for OlexSys, GUI svn.r6354)
;
_cell_angle_alpha 90
_cell_angle_beta 100.6492(14)
_cell_angle_gamma 90
_cell_formula_units_Z 8
_cell_length_a 34.5713(5)
_cell_length_b 15.1587(3)
_cell_length_c 29.5198(5)
_cell_measurement_reflns_used 20764
_cell_measurement_temperature 100.00(10)
_cell_measurement_theta_max 73.5350
_cell_measurement_theta_min 4.3260
_cell_volume 15203.6(5)
_computing_cell_refinement 'CrysAlisPro 1.171.41.47a (Rigaku OD, 2019)'
_computing_data_collection 'CrysAlisPro 1.171.41.47a (Rigaku OD, 2019)'
_computing_data_reduction 'CrysAlisPro 1.171.41.47a (Rigaku OD, 2019)'
_computing_molecular_graphics 'Olex2 1.5-alpha (Dolomanov et al., 2009)'
_computing_publication_material 'Olex2 1.5-alpha (Dolomanov et al., 2009)'
_computing_structure_refinement 'SHELXL 2018/3 (Sheldrick, 2015)'
_computing_structure_solution 'SHELXT  (Sheldrick, 2015)'
_diffrn_ambient_temperature 100.00(10)
_diffrn_detector_area_resol_mean 4.2047
_diffrn_detector_type TitanS2
_diffrn_measured_fraction_theta_full 0.994
_diffrn_measured_fraction_theta_max 0.978
_diffrn_measurement_details
;
List of Runs (angles in degrees, time in seconds):

  # Type    Start    End  Width  t~exp~   \w     \q     \k     \f   Frames
--------------------------------------------------------------------------
  1  \w     -5.00  27.00   1.00    7.50    --  -44.67  19.00  90.00   32
  2  \w     -5.00  29.00   1.00    7.50    --  -44.67  19.00   0.00   34
  3  \w     -4.00  29.00   1.00    7.50    --  -44.67  19.00 120.00   33
  4  \w     -3.00  24.00   1.00    7.50    --  -44.67  19.00 150.00   27
  5  \w      4.00  31.00   1.00    7.50    --  -44.67  19.00-120.00   27
  6  \w     -4.00  27.00   1.00    7.50    --  -44.67  19.00  30.00   31
  7  \w     37.00  88.00   1.00    7.50    --   44.67-125.00 120.00   51
  8  \w    103.00 165.00   1.00   30.00    --  104.50  61.00 150.00   62
  9  \w    111.00 144.00   1.00   30.00    --  104.50  77.00   0.00   33
 10  \w    103.00 129.00   1.00   30.00    --  104.50 125.00 -90.00   26
 11  \w    140.00 165.00   1.00   30.00    --  104.50  45.00 120.00   25
 12  \w     36.00  81.00   1.00   30.00    --  104.50 -61.00-150.00   45
 13  \w     69.00 105.00   1.00   30.00    --  104.50-125.00 150.00   36
 14  \w     44.00  89.00   1.00   30.00    --  104.50 -61.00   0.00   45
 15  \w     88.00 126.00   1.00   30.00    --  104.50  45.00 120.00   38
 16  \w    108.00 176.00   1.00   30.00    --  104.50  77.00 -90.00   68
 17  \w    116.00 175.00   1.00   30.00    --  104.50  77.00-180.00   59
 18  \w    123.00 166.00   1.00   30.00    --  104.50  77.00  30.00   43
 19  \w    145.00 173.00   1.00   30.00    --  104.50 125.00 -90.00   28
 20  \w     35.00  61.00   1.00   30.00    --  104.50 -41.00-123.00   26
 21  \w     43.00 107.00   1.00   30.00    --  104.50-125.00 120.00   64
 22  \w     38.00  79.00   1.00   30.00    --  104.50 -61.00 -30.00   41
 23  \w    111.00 136.00   1.00   30.00    --  104.50 -82.00  -9.37   25
 24  \w     76.00 103.00   1.00   30.00    --  104.50 -82.00  -9.37   27
;
_diffrn_measurement_device 'four-circle diffractometer'
_diffrn_measurement_device_type 'SuperNova, TitanS2'
_diffrn_measurement_method '\w scans'
_diffrn_radiation_type CuK\a
_diffrn_radiation_wavelength 1.54184
_diffrn_reflns_av_R_equivalents 0.0752
_diffrn_reflns_av_unetI/netI 0.0613
_diffrn_reflns_Laue_measured_fraction_full 0.994
_diffrn_reflns_Laue_measured_fraction_max 0.978
_diffrn_reflns_limit_h_max 40
_diffrn_reflns_limit_h_min -43
_diffrn_reflns_limit_k_max 18
_diffrn_reflns_limit_k_min -17
_diffrn_reflns_limit_l_max 35
_diffrn_reflns_limit_l_min -36
_diffrn_reflns_number 43747
_diffrn_reflns_point_group_measured_fraction_full 0.994
_diffrn_reflns_point_group_measured_fraction_max 0.978
_diffrn_reflns_theta_full 67.684
_diffrn_reflns_theta_max 73.919
_diffrn_reflns_theta_min 4.245
_diffrn_source 'micro-focus sealed X-ray tube'
_exptl_absorpt_coefficient_mu 20.567
_exptl_absorpt_correction_T_max 1.000
_exptl_absorpt_correction_T_min 0.583
_exptl_absorpt_correction_type gaussian
_exptl_absorpt_process_details
;
CrysAlisPro 1.171.41.47a (Rigaku Oxford Diffraction, 2019)
Numerical absorption correction based on gaussian integration over
   a multifaceted crystal model
Empirical absorption correction using spherical harmonics,
 implemented in SCALE3 ABSPACK scaling algorithm.
;
_exptl_crystal_colour 'clear colourless'
_exptl_crystal_colour_lustre clear
_exptl_crystal_colour_primary colourless
_exptl_crystal_density_diffrn 1.713
_exptl_crystal_description block
_exptl_crystal_F_000 7584
_exptl_crystal_size_max 0.254
_exptl_crystal_size_mid 0.186
_exptl_crystal_size_min 0.122
_refine_diff_density_max 3.214
_refine_diff_density_min -2.379
_refine_diff_density_rms 0.255
_refine_ls_extinction_method none
_refine_ls_goodness_of_fit_ref 1.090
_refine_ls_hydrogen_treatment constr
_refine_ls_matrix_type full
_refine_ls_number_parameters 707
_refine_ls_number_reflns 15078
_refine_ls_number_restraints 320
_refine_ls_restrained_S_all 1.082
_refine_ls_R_factor_all 0.1024
_refine_ls_R_factor_gt 0.0942
_refine_ls_shift/su_max 0.001
_refine_ls_shift/su_mean 0.000
_refine_ls_structure_factor_coef Fsqd
_refine_ls_weighting_details 'w=1/[\s^2^(Fo^2^)+(0.1010P)^2^+756.1912P] where P=(Fo^2^+2Fc^2^)/3'
_refine_ls_weighting_scheme calc
_refine_ls_wR_factor_gt 0.2452
_refine_ls_wR_factor_ref 0.2507
_reflns_Friedel_coverage 0.000
_reflns_number_gt 13117
_reflns_number_total 15078
_reflns_threshold_expression 'I > 2\s(I)'
_cod_data_source_file lt5046.cif
_cod_data_source_block alpha_cyc_zni2
_cod_original_cell_volume 15203.5(4)
_cod_database_code 1566585
_shelx_shelxl_version_number 2018/3
_shelx_space_group_comment
;
The symmetry employed for this shelxl refinement is uniquely defined
by the following loop, which should always be used as a source of
symmetry information in preference to the above space-group names.
They are only intended as comments.
;
_shelx_estimated_absorpt_t_max 0.188
_shelx_estimated_absorpt_t_min 0.078
_olex2_refinement_description
;
1. Fixed Uiso
 At 1.2 times of:
  All C(H) groups, All C(H,H) groups
2. Uiso/Uaniso restraints and constraints
C78 \\sim C76 \\sim C77 \\sim C75 \\sim C74 \\sim C73: within 2A with sigma of
0.02 and sigma for terminal atoms of 0.02 within 2A
I6 \\sim I6A: within 2A with sigma of 0.001 and sigma for terminal atoms of
0.001 within 2A
C12 \\sim C10 \\sim C14: within 2A with sigma of 0.02 and sigma for terminal
atoms of 0.02 within 2A
I5 \\sim I5A: within 2A with sigma of 0.001 and sigma for terminal atoms of
0.001 within 2A
C67 \\sim C70 \\sim C69 \\sim C71 \\sim C68 \\sim C72: within 2A with sigma of
0.02 and sigma for terminal atoms of 0.02 within 2A
C60 \\sim C61 \\sim C62 \\sim C63 \\sim C59 \\sim C58: within 2A with sigma of
0.02 and sigma for terminal atoms of 0.02 within 2A
C12 \\sim C14 \\sim C10 \\sim C16 \\sim C28 \\sim C22: within 2A with sigma of
0.01 and sigma for terminal atoms of 0.02 within 2A
C81 \\sim C82 \\sim C83 \\sim C80 \\sim C84 \\sim C79: within 2A with sigma of
0.02 and sigma for terminal atoms of 0.02 within 2A
C \\sim C1 \\sim C2 \\sim C \\sim C1 \\sim C2: within 2A with sigma of 0.02 and
sigma for terminal atoms of 0.02 within 2A
C18 \\sim C20 \\sim C21 \\sim C17 \\sim C16: within 2A with sigma of 0.02 and
sigma for terminal atoms of 0.02 within 2A
C29 \\sim C30 \\sim C32 \\sim C33 \\sim C28: within 2A with sigma of 0.02 and
sigma for terminal atoms of 0.02 within 2A
C45 \\sim C41 \\sim C42 \\sim C44: within 2A with sigma of 0.02 and sigma for
terminal atoms of 0.02 within 2A
C40 \\sim C52 \\sim C46: within 2A with sigma of 0.02 and sigma for terminal
atoms of 0.02 within 2A
C20 \\sim C21 \\sim C17 \\sim C16 \\sim C18: within 2A with sigma of 0.01 and
sigma for terminal atoms of 0.02 within 2A
C40 \\sim C34: within 2A with sigma of 0.01 and sigma for terminal atoms of
0.02 within 2A
Uanis(C77) \\sim Ueq, Uanis(C76) \\sim Ueq, Uanis(C75) \\sim Ueq, Uanis(C78)
\\sim Ueq, Uanis(C74) \\sim Ueq, Uanis(C73) \\sim Ueq: with sigma of 0.02 and
sigma for terminal atoms of 0.02
Uanis(C14) \\sim Ueq, Uanis(C10) \\sim Ueq, Uanis(C12) \\sim Ueq: with sigma of
0.01 and sigma for terminal atoms of 0.01
Uanis(C14) = Uanis(C10) = Uanis(C12) = Uanis(C28)
Uanis(Zn9A) = Uanis(Zn9)
Uanis(N11) = Uanis(N15) = Uanis(N13)
Uanis(N31) = Uanis(N19) = Uanis(N25)
Uanis(N13) = Uanis(N11) = Uanis(N15)
Uanis(N31) = Uanis(N25) = Uanis(N19)
Uanis(C44) = Uanis(C42) = Uanis(C41) = Uanis(C45)
Uanis(N35) = Uanis(N37) = Uanis(N39)
3. Rigid body (RIGU) restrains
 I6A, Zn9A, I5A
 with sigma for 1-2 distances of 0.005 and sigma for 1-3 distances of 0.005
 I6, Zn9, I5
 with sigma for 1-2 distances of 0.005 and sigma for 1-3 distances of 0.005
4. Others
 Sof(I6A)=Sof(Zn9A)=Sof(I5A)=1-FVAR(1)
 Sof(I5)=Sof(I6)=Sof(Zn9)=FVAR(1)
5.a Secondary CH2 refined with riding coordinates:
 C61(H61A,H61B), C70(H70A,H70B), C69(H69A,H69B), C71(H71A,H71B), C68(H68A,
 H68B), C62(H62A,H62B), C60(H60A,H60B), C59(H59A,H59B), C76(H76A,H76B),
 C82(H82A,H82B), C67(H67A,H67B), C81(H81A,H81B), C72(H72A,H72B), C83(H83A,H83B),
  C58(H58A,H58B), C63(H63A,H63B), C74(H74A,H74B), C80(H80A,H80B), C73(H73A,
 H73B), C78(H78A,H78B), C77(H77A,H77B), C84(H84A,H84B), C75(H75A,H75B),
 C79(H79A,H79B), C(HA,HB), C1(H1A,H1B), C2(H2A,H2B)
5.b Aromatic/amide H refined with riding coordinates:
 C33(H33), C32(H32), C30(H30), C29(H29), C21(H21), C23(H23), C24(H24),
 C45(H45), C44(H44), C27(H27), C26(H26), C56(H56), C20(H20), C51(H51), C54(H54),
  C53(H53), C50(H50), C41(H41), C47(H47), C57(H57), C48(H48), C42(H42),
 C17(H17), C18(H18)
;
_olex2_date_sample_data_collection 2020-10-06
_olex2_date_sample_submission 2020-09-01
_olex2_submission_original_sample_id alpha_Cyc_ZnI2
_olex2_submission_special_instructions 'No special instructions were received'
_oxdiff_exptl_absorpt_empirical_details
;
Empirical correction (ABSPACK) includes:
- Absorption correction using spherical harmonics
- Frame scaling
- B-factor correction
;

loop_
_space_group_symop_operation_xyz
'x, y, z'
'-x, y, -z+1/2'
'x+1/2, y+1/2, z'
'-x+1/2, y+1/2, -z+1/2'
'-x, -y, -z'
'x, -y, z-1/2'
'-x+1/2, -y+1/2, -z'
'x+1/2, -y+1/2, z-1/2'

loop_
_atom_site_label
_atom_site_type_symbol
_atom_site_fract_x
_atom_site_fract_y
_atom_site_fract_z
_atom_site_U_iso_or_equiv
_atom_site_adp_type
_atom_site_occupancy
_atom_site_site_symmetry_order
_atom_site_calc_flag
_atom_site_refinement_flags_posn
_atom_site_refinement_flags_adp
_atom_site_refinement_flags_occupancy
_atom_site_disorder_assembly
_atom_site_disorder_group
I1 I 0.38394(2) 1.23758(5) 0.44769(3) 0.03208(19) Uani 1 1 d . . . . .
I2 I 0.47265(2) 1.15690(6) 0.35908(3) 0.0364(2) Uani 1 1 d . . . . .
I3 I 0.62004(3) 0.26045(5) 0.56964(3) 0.0441(2) Uani 1 1 d . . . . .
I4 I 0.65927(3) 0.44871(7) 0.46504(3) 0.0465(2) Uani 1 1 d . . . . .
I5 I 0.26623(7) 0.72391(11) 0.69703(10) 0.0570(6) Uani 0.783(5) 1 d . U P A 1
I6 I 0.37210(7) 0.65662(11) 0.80416(7) 0.0506(5) Uani 0.783(5) 1 d . U P A 1
Zn7 Zn 0.42028(4) 1.12656(10) 0.40673(5) 0.0249(3) Uani 1 1 d . . . . .
Zn8 Zn 0.63538(4) 0.41046(10) 0.53860(5) 0.0293(3) Uani 1 1 d . . . . .
Zn9 Zn 0.32796(9) 0.63362(19) 0.72581(11) 0.0333(7) Uani 0.783(5) 1 d . . P A 1
N25 N 0.5869(3) 0.4880(6) 0.5411(4) 0.0300(12) Uani 1 1 d . . . . .
N39 N 0.3161(3) 0.1770(6) 0.7526(3) 0.0246(11) Uani 1 1 d . . . . .
N15 N 0.4694(3) 0.6422(6) 0.5821(3) 0.0243(11) Uani 1 1 d . . . . .
N43 N 0.3773(3) -0.0517(6) 0.8638(3) 0.0268(19) Uani 1 1 d . . . . .
N11 N 0.4352(3) 0.7772(6) 0.5606(3) 0.0243(11) Uani 1 1 d . . . . .
N31 N 0.4414(3) 1.0265(6) 0.4532(4) 0.0300(12) Uani 1 1 d . . . . .
N37 N 0.2661(3) 0.1851(6) 0.6855(3) 0.0246(11) Uani 1 1 d . . . . .
N13 N 0.4881(3) 0.7321(6) 0.5237(3) 0.0243(11) Uani 1 1 d . . . . .
N35 N 0.2799(3) 0.0493(6) 0.7247(3) 0.0246(11) Uani 1 1 d . . . . .
N55 N 0.1756(3) -0.0310(7) 0.5904(4) 0.032(2) Uani 1 1 d . . . . .
C14 C 0.4912(3) 0.6616(7) 0.5513(4) 0.0243(10) Uani 1 1 d . U . . .
N19 N 0.3622(3) 0.6486(6) 0.6759(4) 0.0300(12) Uani 1 1 d . . . . .
C28 C 0.4547(3) 0.8742(7) 0.5052(4) 0.0243(10) Uani 1 1 d . U . . .
C33 C 0.4760(3) 0.8919(8) 0.4712(4) 0.025(2) Uani 1 1 d . U . . .
H33 H 0.495530 0.851628 0.465243 0.030 Uiso 1 1 calc R U . . .
C12 C 0.4595(3) 0.7893(7) 0.5314(4) 0.0243(10) Uani 1 1 d . U . . .
N49 N 0.3128(3) 0.5003(6) 0.7196(4) 0.036(2) Uani 1 1 d . . . . .
C38 C 0.2938(3) 0.2215(7) 0.7178(4) 0.023(2) Uani 1 1 d . . . . .
C16 C 0.4138(4) 0.6838(8) 0.6168(4) 0.034(2) Uani 1 1 d . U . . .
C32 C 0.4689(3) 0.9684(7) 0.4458(4) 0.024(2) Uani 1 1 d . U . . .
H32 H 0.483713 0.980245 0.422412 0.029 Uiso 1 1 calc R U . . .
C30 C 0.4219(3) 1.0116(8) 0.4878(4) 0.028(2) Uani 1 1 d . U . . .
H30 H 0.403715 1.054545 0.494476 0.033 Uiso 1 1 calc R U . . .
C29 C 0.4275(3) 0.9355(8) 0.5137(4) 0.029(2) Uani 1 1 d . U . . .
H29 H 0.412662 0.925430 0.537355 0.034 Uiso 1 1 calc R U . . .
C21 C 0.3795(4) 0.7307(8) 0.6136(5) 0.036(2) Uani 1 1 d . U . . .
H21 H 0.373546 0.776492 0.591436 0.043 Uiso 1 1 calc R U . . .
C23 C 0.5368(3) 0.5891(7) 0.5063(4) 0.025(2) Uani 1 1 d . . . . .
H23 H 0.524371 0.619909 0.479552 0.030 Uiso 1 1 calc R U . . .
C24 C 0.5678(3) 0.5325(7) 0.5037(4) 0.027(2) Uani 1 1 d . . . . .
H24 H 0.575859 0.524655 0.474921 0.032 Uiso 1 1 calc R U . . .
C45 C 0.3255(4) -0.0491(8) 0.7976(4) 0.0320(13) Uani 1 1 d . U . . .
H45 H 0.306376 -0.080324 0.776263 0.038 Uiso 1 1 calc R U . . .
C44 C 0.3498(4) -0.0936(8) 0.8336(4) 0.0320(13) Uani 1 1 d . U . . .
H44 H 0.346729 -0.155447 0.836676 0.038 Uiso 1 1 calc R U . . .
C22 C 0.5239(3) 0.6012(7) 0.5471(4) 0.025(2) Uani 1 1 d . U . . .
C40 C 0.3299(3) 0.0403(7) 0.7936(4) 0.022(2) Uani 1 1 d . U . . .
C34 C 0.3077(3) 0.0920(7) 0.7553(4) 0.022(2) Uani 1 1 d . U . . .
C36 C 0.2609(3) 0.1002(7) 0.6904(4) 0.024(2) Uani 1 1 d . . . . .
C10 C 0.4412(3) 0.7021(7) 0.5854(4) 0.0243(10) Uani 1 1 d . U . . .
C27 C 0.5433(4) 0.5525(9) 0.5856(4) 0.034(3) Uani 1 1 d . . . . .
H27 H 0.534838 0.556368 0.614446 0.041 Uiso 1 1 calc R U . . .
C26 C 0.5738(4) 0.5008(10) 0.5807(4) 0.041(3) Uani 1 1 d . . . . .
H26 H 0.587157 0.470987 0.607349 0.049 Uiso 1 1 calc R U . . .
C46 C 0.2998(3) 0.3183(7) 0.7175(4) 0.027(2) Uani 1 1 d . . . . .
C56 C 0.2002(4) -0.0774(9) 0.6214(5) 0.039(3) Uani 1 1 d . . . . .
H56 H 0.198522 -0.139930 0.620911 0.047 Uiso 1 1 calc R U . . .
C52 C 0.2313(3) 0.0533(7) 0.6547(4) 0.026(2) Uani 1 1 d . . . . .
C20 C 0.3536(4) 0.7114(8) 0.6426(5) 0.037(3) Uani 1 1 d . U . . .
H20 H 0.329375 0.742401 0.639281 0.045 Uiso 1 1 calc R U . . .
C51 C 0.2822(4) 0.3724(8) 0.6814(5) 0.036(3) Uani 1 1 d . . . . .
H51 H 0.265382 0.347962 0.655397 0.044 Uiso 1 1 calc R U . . .
C54 C 0.1785(4) 0.0575(8) 0.5907(4) 0.034(3) Uani 1 1 d . . . . .
H54 H 0.161692 0.090606 0.567754 0.041 Uiso 1 1 calc R U . . .
C53 C 0.2053(4) 0.1014(8) 0.6234(4) 0.031(2) Uani 1 1 d . . . . .
H53 H 0.205717 0.164012 0.624260 0.038 Uiso 1 1 calc R U . . .
C50 C 0.2894(4) 0.4602(9) 0.6839(6) 0.044(3) Uani 1 1 d . . . . .
H50 H 0.277287 0.495838 0.658761 0.053 Uiso 1 1 calc R U . . .
C41 C 0.3566(4) 0.0833(8) 0.8273(4) 0.0320(13) Uani 1 1 d . U . . .
H41 H 0.359020 0.145662 0.826649 0.038 Uiso 1 1 calc R U . . .
C47 C 0.3240(5) 0.3591(9) 0.7547(5) 0.045(3) Uani 1 1 d . . . . .
H47 H 0.336341 0.324710 0.780152 0.054 Uiso 1 1 calc R U . . .
C57 C 0.2286(4) -0.0365(9) 0.6547(4) 0.036(3) Uani 1 1 d . . . . .
H57 H 0.245637 -0.070607 0.676875 0.044 Uiso 1 1 calc R U . . .
C48 C 0.3300(4) 0.4471(9) 0.7547(5) 0.043(3) Uani 1 1 d . . . . .
H48 H 0.346974 0.472936 0.780208 0.051 Uiso 1 1 calc R U . . .
C42 C 0.3795(4) 0.0347(8) 0.8616(4) 0.0320(13) Uani 1 1 d . U . . .
H42 H 0.397672 0.064803 0.884491 0.038 Uiso 1 1 calc R U . . .
C17 C 0.4219(5) 0.6200(11) 0.6515(6) 0.053(3) Uani 1 1 d . U . . .
H17 H 0.445727 0.587401 0.655476 0.063 Uiso 1 1 calc R U . . .
C61 C 0.5328(6) 0.2202(17) 0.6510(8) 0.078(5) Uani 1 1 d . U . . .
H61A H 0.556542 0.197978 0.640367 0.094 Uiso 1 1 calc R U . . .
H61B H 0.509411 0.197782 0.629612 0.094 Uiso 1 1 calc R U . . .
C18 C 0.3957(5) 0.6051(11) 0.6792(7) 0.059(4) Uani 1 1 d . U . . .
H18 H 0.401653 0.561051 0.702271 0.071 Uiso 1 1 calc R U . . .
C70 C 0.3733(6) 0.2023(18) 0.5917(7) 0.078(5) Uani 1 1 d . U . . .
H70A H 0.367042 0.138786 0.593320 0.094 Uiso 1 1 calc R U . . .
H70B H 0.357482 0.226637 0.563090 0.094 Uiso 1 1 calc R U . . .
C69 C 0.4168(6) 0.2133(18) 0.5906(7) 0.081(5) Uani 1 1 d . U . . .
H69A H 0.432670 0.184452 0.617973 0.097 Uiso 1 1 calc R U . . .
H69B H 0.422974 0.184444 0.562720 0.097 Uiso 1 1 calc R U . . .
C71 C 0.3629(6) 0.2501(16) 0.6334(7) 0.072(5) Uani 1 1 d . U . . .
H71A H 0.334323 0.243871 0.632879 0.087 Uiso 1 1 calc R U . . .
H71B H 0.376982 0.221462 0.661931 0.087 Uiso 1 1 calc R U . . .
C68 C 0.4269(6) 0.3075(17) 0.5904(7) 0.078(5) Uani 1 1 d . U . . .
H68A H 0.413049 0.334253 0.561267 0.093 Uiso 1 1 calc R U . . .
H68B H 0.455572 0.313281 0.591038 0.093 Uiso 1 1 calc R U . . .
C62 C 0.5324(7) 0.1850(19) 0.6995(8) 0.087(5) Uani 1 1 d . U . . .
H62A H 0.507362 0.201963 0.708882 0.104 Uiso 1 1 calc R U . . .
H62B H 0.533830 0.119826 0.699254 0.104 Uiso 1 1 calc R U . . .
C60 C 0.5327(7) 0.3202(18) 0.6499(7) 0.082(5) Uani 1 1 d . U . . .
H60A H 0.507531 0.342546 0.656709 0.098 Uiso 1 1 calc R U . . .
H60B H 0.535176 0.340761 0.618691 0.098 Uiso 1 1 calc R U . . .
C59 C 0.5671(8) 0.357(2) 0.6855(8) 0.098(6) Uani 1 1 d . U . . .
H59A H 0.592278 0.337958 0.677109 0.117 Uiso 1 1 calc R U . . .
H59B H 0.566203 0.421979 0.684861 0.117 Uiso 1 1 calc R U . . .
C76 C 0.3730(8) 0.915(2) 0.6997(9) 0.098(6) Uani 1 1 d . U . . .
H76A H 0.378105 0.852956 0.692843 0.117 Uiso 1 1 calc R U . . .
H76B H 0.347371 0.918285 0.709971 0.117 Uiso 1 1 calc R U . . .
C82 C 0.1836(7) 0.5122(19) 0.5419(10) 0.093(6) Uani 1 1 d . U . . .
H82A H 0.161357 0.547471 0.549121 0.112 Uiso 1 1 calc R U . . .
H82B H 0.181196 0.451692 0.553741 0.112 Uiso 1 1 calc R U . . .
C67 C 0.4163(6) 0.3588(17) 0.6310(8) 0.079(5) Uani 1 1 d . U . . .
H67A H 0.421209 0.422390 0.626964 0.095 Uiso 1 1 calc R U . . .
H67B H 0.433421 0.339079 0.659856 0.095 Uiso 1 1 calc R U . . .
C81 C 0.1808(7) 0.5087(19) 0.4899(10) 0.096(6) Uani 1 1 d . U . . .
H81A H 0.154840 0.485150 0.474924 0.115 Uiso 1 1 calc R U . . .
H81B H 0.201549 0.469683 0.481984 0.115 Uiso 1 1 calc R U . . .
C72 C 0.3732(6) 0.3452(16) 0.6348(8) 0.075(5) Uani 1 1 d . U . . .
H72A H 0.368413 0.371092 0.664087 0.090 Uiso 1 1 calc R U . . .
H72B H 0.356023 0.376035 0.609102 0.090 Uiso 1 1 calc R U . . .
C83 C 0.2206(8) 0.5509(19) 0.5652(11) 0.103(6) Uani 1 1 d . U . . .
H83A H 0.242738 0.512781 0.560581 0.124 Uiso 1 1 calc R U . . .
H83B H 0.220661 0.554373 0.598761 0.124 Uiso 1 1 calc R U . . .
C58 C 0.5656(8) 0.325(2) 0.7340(8) 0.097(6) Uani 1 1 d . U . . .
H58A H 0.541071 0.345726 0.743384 0.117 Uiso 1 1 calc R U . . .
H58B H 0.588251 0.348580 0.756052 0.117 Uiso 1 1 calc R U . . .
C63 C 0.5668(7) 0.2212(19) 0.7346(8) 0.093(6) Uani 1 1 d . U . . .
H63A H 0.591950 0.200454 0.726835 0.111 Uiso 1 1 calc R U . . .
H63B H 0.565122 0.199279 0.765737 0.111 Uiso 1 1 calc R U . . .
C74 C 0.4107(10) 0.973(2) 0.6415(11) 0.114(7) Uani 1 1 d . U . . .
H74A H 0.420050 0.913798 0.634842 0.136 Uiso 1 1 calc R U . . .
H74B H 0.407488 1.009089 0.612998 0.136 Uiso 1 1 calc R U . . .
C80 C 0.1861(8) 0.602(2) 0.4733(12) 0.114(7) Uani 1 1 d . U . . .
H80A H 0.183983 0.601927 0.439364 0.136 Uiso 1 1 calc R U . . .
H80B H 0.164626 0.639994 0.480553 0.136 Uiso 1 1 calc R U . . .
C73 C 0.4378(10) 1.014(2) 0.6775(11) 0.113(7) Uani 1 1 d . U . . .
H73A H 0.426755 1.071443 0.685054 0.135 Uiso 1 1 calc R U . . .
H73B H 0.462535 1.026250 0.666348 0.135 Uiso 1 1 calc R U . . .
C78 C 0.4469(10) 0.960(2) 0.7203(12) 0.121(7) Uani 1 1 d . U . . .
H78A H 0.466364 0.989928 0.744031 0.145 Uiso 1 1 calc R U . . .
H78B H 0.457631 0.901563 0.713659 0.145 Uiso 1 1 calc R U . . .
C77 C 0.4051(9) 0.948(2) 0.7382(11) 0.116(7) Uani 1 1 d . U . . .
H77A H 0.408517 0.904727 0.763907 0.140 Uiso 1 1 calc R U . . .
H77B H 0.397120 1.004741 0.749823 0.140 Uiso 1 1 calc R U . . .
C84 C 0.2262(9) 0.647(2) 0.5458(12) 0.115(7) Uani 1 1 d . U . . .
H84A H 0.205611 0.687368 0.552953 0.138 Uiso 1 1 calc R U . . .
H84B H 0.252261 0.671180 0.560181 0.138 Uiso 1 1 calc R U . . .
C75 C 0.3712(10) 0.967(2) 0.6588(11) 0.119(7) Uani 1 1 d . U . . .
H75A H 0.362300 1.027106 0.664782 0.142 Uiso 1 1 calc R U . . .
H75B H 0.351142 0.940711 0.634125 0.142 Uiso 1 1 calc R U . . .
C79 C 0.2234(9) 0.640(2) 0.4940(12) 0.121(7) Uani 1 1 d . U . . .
H79A H 0.226049 0.699689 0.480973 0.145 Uiso 1 1 calc R U . . .
H79B H 0.245072 0.602965 0.487136 0.145 Uiso 1 1 calc R U . . .
I6A I 0.3558(3) 0.6752(4) 0.7912(2) 0.0502(7) Uani 0.217(5) 1 d . U P A 2
Zn9A Zn 0.3156(4) 0.6358(9) 0.7116(5) 0.0333(7) Uani 0.217(5) 1 d . . P A 2
I5A I 0.2534(2) 0.7130(5) 0.6758(3) 0.0566(8) Uani 0.217(5) 1 d . U P A 2
C C 0.2661(6) 0.3102(14) 0.5381(6) 0.067(4) Uani 1 1 d . U . . .
HA H 0.242128 0.338852 0.545121 0.080 Uiso 1 1 calc R U . . .
HB H 0.289096 0.334446 0.559461 0.080 Uiso 1 1 calc R U . . .
C1 C 0.2698(6) 0.3309(15) 0.4893(6) 0.066(4) Uani 1 1 d . U . . .
H1A H 0.295369 0.308594 0.483511 0.080 Uiso 1 1 calc R U . . .
H1B H 0.269386 0.395670 0.484874 0.080 Uiso 1 1 calc R U . . .
C2 C 0.2363(6) 0.2891(15) 0.4544(7) 0.071(5) Uani 1 1 d . U . . .
H2A H 0.211011 0.316815 0.457494 0.085 Uiso 1 1 calc R U . . .
H2B H 0.240776 0.300519 0.422695 0.085 Uiso 1 1 calc R U . . .

loop_
_atom_site_aniso_label
_atom_site_aniso_U_11
_atom_site_aniso_U_22
_atom_site_aniso_U_33
_atom_site_aniso_U_23
_atom_site_aniso_U_13
_atom_site_aniso_U_12
I1 0.0402(4) 0.0195(4) 0.0353(4) -0.0017(3) 0.0037(3) 0.0059(3)
I2 0.0390(4) 0.0404(5) 0.0298(4) -0.0014(3) 0.0068(3) -0.0099(3)
I3 0.0419(4) 0.0218(4) 0.0604(6) 0.0007(3) -0.0116(4) -0.0014(3)
I4 0.0386(4) 0.0634(6) 0.0377(4) -0.0130(4) 0.0076(3) 0.0004(4)
I5 0.0594(11) 0.0324(7) 0.0926(16) 0.0281(9) 0.0491(11) 0.0210(7)
I6 0.0775(13) 0.0306(7) 0.0463(9) -0.0096(6) 0.0183(8) -0.0142(8)
Zn7 0.0272(7) 0.0197(7) 0.0254(7) -0.0003(5) -0.0017(5) -0.0005(6)
Zn8 0.0251(7) 0.0238(8) 0.0354(8) -0.0055(6) -0.0040(6) 0.0055(6)
Zn9 0.0421(18) 0.0167(8) 0.0465(19) 0.0035(12) 0.0223(12) 0.0004(12)
N25 0.034(3) 0.016(3) 0.041(3) 0.002(2) 0.010(2) 0.000(2)
N39 0.024(2) 0.020(3) 0.027(3) 0.000(2) -0.002(2) 0.001(2)
N15 0.026(3) 0.018(3) 0.029(3) -0.001(2) 0.004(2) 0.002(2)
N43 0.031(5) 0.020(5) 0.029(5) -0.003(4) 0.002(4) -0.003(4)
N11 0.026(3) 0.018(3) 0.029(3) -0.001(2) 0.004(2) 0.002(2)
N31 0.034(3) 0.016(3) 0.041(3) 0.002(2) 0.010(2) 0.000(2)
N37 0.024(2) 0.020(3) 0.027(3) 0.000(2) -0.002(2) 0.001(2)
N13 0.026(3) 0.018(3) 0.029(3) -0.001(2) 0.004(2) 0.002(2)
N35 0.024(2) 0.020(3) 0.027(3) 0.000(2) -0.002(2) 0.001(2)
N55 0.029(5) 0.026(5) 0.039(6) 0.001(4) -0.002(4) 0.007(4)
C14 0.027(2) 0.018(2) 0.027(2) -0.0023(18) 0.0025(18) -0.0029(19)
N19 0.034(3) 0.016(3) 0.041(3) 0.002(2) 0.010(2) 0.000(2)
C28 0.027(2) 0.018(2) 0.027(2) -0.0023(18) 0.0025(18) -0.0029(19)
C33 0.023(5) 0.025(5) 0.026(5) -0.003(4) 0.004(4) 0.001(4)
C12 0.027(2) 0.018(2) 0.027(2) -0.0023(18) 0.0025(18) -0.0029(19)
N49 0.043(6) 0.015(5) 0.057(7) 0.003(4) 0.021(5) -0.001(4)
C38 0.019(5) 0.026(6) 0.024(5) 0.002(4) 0.002(4) 0.004(4)
C16 0.039(5) 0.026(4) 0.038(5) 0.004(4) 0.015(4) 0.002(4)
C32 0.025(5) 0.020(5) 0.027(5) -0.003(4) 0.006(4) -0.005(4)
C30 0.029(5) 0.024(5) 0.032(5) -0.002(4) 0.009(4) 0.000(4)
C29 0.030(5) 0.022(5) 0.037(6) 0.004(4) 0.012(4) 0.004(4)
C21 0.041(5) 0.026(5) 0.042(5) 0.001(4) 0.011(4) 0.004(4)
C23 0.028(5) 0.016(5) 0.030(6) 0.004(4) 0.002(4) 0.002(4)
C24 0.030(5) 0.023(6) 0.026(5) -0.002(4) 0.002(4) 0.001(5)
C45 0.036(3) 0.021(3) 0.033(3) 0.002(2) -0.010(2) -0.003(2)
C44 0.036(3) 0.021(3) 0.033(3) 0.002(2) -0.010(2) -0.003(2)
C22 0.023(4) 0.023(5) 0.027(5) 0.001(4) 0.003(4) 0.002(4)
C40 0.020(4) 0.018(5) 0.027(5) 0.001(4) 0.000(4) 0.002(4)
C34 0.022(4) 0.015(5) 0.028(5) 0.000(4) 0.000(4) 0.001(4)
C36 0.022(5) 0.021(5) 0.026(5) 0.000(4) -0.001(4) 0.002(4)
C10 0.027(2) 0.018(2) 0.027(2) -0.0023(18) 0.0025(18) -0.0029(19)
C27 0.040(6) 0.040(7) 0.021(5) 0.012(5) 0.004(5) 0.019(6)
C26 0.047(7) 0.044(8) 0.029(6) 0.007(5) -0.001(5) 0.010(6)
C46 0.029(5) 0.019(5) 0.032(6) 0.005(4) 0.006(4) -0.002(4)
C56 0.039(7) 0.027(6) 0.041(7) -0.001(5) -0.018(5) 0.000(5)
C52 0.029(5) 0.018(5) 0.027(5) 0.001(4) -0.003(4) -0.003(4)
C20 0.047(6) 0.019(5) 0.048(6) 0.000(5) 0.015(5) -0.001(5)
C51 0.034(6) 0.023(6) 0.049(7) 0.008(5) 0.000(5) 0.003(5)
C54 0.030(6) 0.031(7) 0.036(6) -0.001(5) -0.006(5) 0.011(5)
C53 0.039(6) 0.017(5) 0.036(6) -0.001(4) 0.000(5) 0.003(5)
C50 0.046(8) 0.025(7) 0.063(9) 0.014(6) 0.012(7) 0.009(6)
C41 0.036(3) 0.021(3) 0.033(3) 0.002(2) -0.010(2) -0.003(2)
C47 0.056(8) 0.027(7) 0.044(8) 0.003(5) -0.011(6) -0.001(6)
C57 0.030(6) 0.037(7) 0.034(6) -0.002(5) -0.016(5) 0.000(5)
C48 0.052(8) 0.024(6) 0.049(8) 0.002(5) 0.000(6) -0.010(6)
C42 0.036(3) 0.021(3) 0.033(3) 0.002(2) -0.010(2) -0.003(2)
C17 0.061(6) 0.045(6) 0.060(6) 0.016(5) 0.032(5) 0.015(5)
C61 0.062(9) 0.106(12) 0.067(10) 0.001(10) 0.012(8) 0.001(10)
C18 0.070(8) 0.047(7) 0.071(8) 0.022(6) 0.039(7) 0.019(7)
C70 0.065(9) 0.118(13) 0.050(8) -0.001(9) 0.008(7) 0.008(10)
C69 0.070(10) 0.124(13) 0.052(8) 0.002(9) 0.020(8) 0.009(10)
C71 0.060(9) 0.107(12) 0.049(8) 0.005(9) 0.006(7) 0.004(9)
C68 0.066(9) 0.116(13) 0.053(8) 0.016(9) 0.017(8) -0.010(10)
C62 0.073(10) 0.115(13) 0.071(10) 0.020(10) 0.009(9) 0.000(10)
C60 0.069(10) 0.120(13) 0.055(9) 0.004(10) 0.006(8) -0.025(10)
C59 0.091(11) 0.141(14) 0.057(10) 0.012(10) 0.004(9) -0.033(11)
C76 0.108(11) 0.118(12) 0.077(10) -0.029(9) 0.043(9) -0.013(10)
C82 0.068(10) 0.101(13) 0.110(13) 0.001(12) 0.017(10) 0.000(10)
C67 0.071(10) 0.100(12) 0.068(10) 0.003(9) 0.017(8) -0.015(10)
C81 0.065(10) 0.115(14) 0.103(13) 0.006(12) 0.005(10) 0.003(11)
C72 0.068(9) 0.094(11) 0.066(9) 0.003(9) 0.018(8) -0.005(9)
C83 0.078(11) 0.106(14) 0.120(14) 0.005(12) 0.007(11) 0.001(11)
C58 0.092(11) 0.148(15) 0.053(9) 0.014(11) 0.016(9) -0.025(12)
C63 0.083(11) 0.134(14) 0.058(10) 0.020(10) 0.008(9) -0.001(11)
C74 0.120(12) 0.126(12) 0.099(11) -0.002(10) 0.031(10) -0.004(11)
C80 0.082(12) 0.125(15) 0.123(15) 0.020(13) -0.009(12) -0.008(12)
C73 0.121(12) 0.124(12) 0.100(11) -0.008(10) 0.038(10) -0.013(11)
C78 0.110(12) 0.142(13) 0.112(12) -0.003(11) 0.024(10) 0.007(11)
C77 0.111(12) 0.145(13) 0.096(11) -0.003(11) 0.026(10) 0.006(11)
C84 0.085(12) 0.110(14) 0.140(15) 0.004(14) -0.003(13) -0.023(12)
C75 0.123(12) 0.131(12) 0.105(11) -0.004(11) 0.027(10) -0.011(11)
C79 0.086(12) 0.125(15) 0.141(15) 0.024(14) -0.006(13) -0.031(12)
I6A 0.0777(17) 0.0306(12) 0.0455(13) -0.0095(11) 0.0196(12) -0.0149(12)
Zn9A 0.0421(18) 0.0167(8) 0.0465(19) 0.0035(12) 0.0223(12) 0.0004(12)
I5A 0.0585(15) 0.0313(11) 0.0933(19) 0.0288(14) 0.0483(14) 0.0219(11)
C 0.060(9) 0.086(12) 0.052(9) -0.003(8) 0.005(7) 0.000(9)
C1 0.059(9) 0.085(11) 0.053(8) -0.006(8) 0.006(7) -0.005(8)
C2 0.061(10) 0.096(13) 0.053(9) 0.004(9) 0.003(8) -0.010(10)

loop_
_atom_type_symbol
_atom_type_description
_atom_type_scat_dispersion_real
_atom_type_scat_dispersion_imag
_atom_type_scat_source
C C 0.0181 0.0091 'International Tables Vol C Tables 4.2.6.8 and 6.1.1.4'
H H 0.0000 0.0000 'International Tables Vol C Tables 4.2.6.8 and 6.1.1.4'
I I -0.3257 6.8362 'International Tables Vol C Tables 4.2.6.8 and 6.1.1.4'
N N 0.0311 0.0180 'International Tables Vol C Tables 4.2.6.8 and 6.1.1.4'
Zn Zn -1.5491 0.6778 'International Tables Vol C Tables 4.2.6.8 and 6.1.1.4'

loop_
_exptl_crystal_face_index_h
_exptl_crystal_face_index_k
_exptl_crystal_face_index_l
_exptl_crystal_face_perp_dist
2 0 1 0.1077
0 1 0 0.0818
1 0 0 0.1038
-2 1 2 0.0795
2 -1 -2 0.0627
2 0 -1 0.0974
-2 0 1 0.0863
2 1 -2 0.0732
-2 -1 2 0.0879
1 1 -1 0.0741
-1 -1 1 0.1002
-1 -1 -2 0.1223
1 1 2 0.1330
2 -2 -19 0.1030
-10 -3 -14 0.1298
-1 0 1 0.0461
1 0 -1 0.0763
0 0 1 0.0967
0 0 -1 0.1042
-1 0 -2 0.1241
1 0 1 0.1127
2 1 -1 0.0825
-1 0 -1 0.1359
-13 -8 0 0.1173
0 -1 0 0.1041

loop_
_geom_angle_atom_site_label_1
_geom_angle_atom_site_label_2
_geom_angle_atom_site_label_3
_geom_angle
_geom_angle_site_symmetry_1
_geom_angle_site_symmetry_3
_geom_angle_publ_flag
I2 Zn7 I1 127.76(6) . . ?
N43 Zn7 I1 106.7(3) 6_565 . ?
N43 Zn7 I2 105.2(3) 6_565 . ?
N31 Zn7 I1 108.2(3) . . ?
N31 Zn7 I2 107.4(3) . . ?
N31 Zn7 N43 97.3(4) . 6_565 ?
I4 Zn8 I3 129.58(7) . . ?
N25 Zn8 I3 105.8(3) . . ?
N25 Zn8 I4 107.3(3) . . ?
N25 Zn8 N55 99.7(4) . 3 ?
N55 Zn8 I3 105.9(3) 3 . ?
N55 Zn8 I4 104.8(3) 3 . ?
I5 Zn9 I6 123.63(13) . . ?
N19 Zn9 I5 105.0(3) . . ?
N19 Zn9 I6 107.8(3) . . ?
N19 Zn9 N49 102.2(4) . . ?
N49 Zn9 I5 108.0(3) . . ?
N49 Zn9 I6 108.1(4) . . ?
C24 N25 Zn8 122.1(8) . . ?
C26 N25 Zn8 121.5(9) . . ?
C26 N25 C24 116.3(10) . . ?
C34 N39 C38 115.6(9) . . ?
C14 N15 C10 114.4(9) . . ?
C44 N43 Zn7 118.9(8) . 6_566 ?
C42 N43 Zn7 121.7(8) . 6_566 ?
C42 N43 C44 118.8(10) . . ?
C12 N11 C10 114.8(9) . . ?
C32 N31 Zn7 122.8(8) . . ?
C30 N31 Zn7 117.4(8) . . ?
C30 N31 C32 118.9(10) . . ?
C36 N37 C38 115.0(9) . . ?
C14 N13 C12 112.6(9) . . ?
C36 N35 C34 114.5(9) . . ?
C56 N55 Zn8 122.7(9) . 3_445 ?
C56 N55 C54 119.0(11) . . ?
C54 N55 Zn8 118.1(8) . 3_445 ?
N15 C14 N13 127.5(10) . . ?
N15 C14 C22 117.6(10) . . ?
N13 C14 C22 114.8(10) . . ?
C20 N19 Zn9 120.9(8) . . ?
C20 N19 Zn9A 110.0(9) . . ?
C18 N19 Zn9 120.2(9) . . ?
C18 N19 C20 118.3(12) . . ?
C18 N19 Zn9A 131.6(10) . . ?
C33 C28 C12 121.5(10) . . ?
C33 C28 C29 118.5(10) . . ?
C29 C28 C12 119.9(10) . . ?
C28 C33 H33 120.2 . . ?
C28 C33 C32 119.6(10) . . ?
C32 C33 H33 120.2 . . ?
N11 C12 N13 126.0(10) . . ?
N11 C12 C28 115.7(10) . . ?
N13 C12 C28 118.3(10) . . ?
C50 N49 Zn9 127.5(9) . . ?
C50 N49 C48 116.3(11) . . ?
C50 N49 Zn9A 113.1(10) . . ?
C48 N49 Zn9 116.1(9) . . ?
C48 N49 Zn9A 130.6(10) . . ?
N39 C38 C46 116.1(10) . . ?
N37 C38 N39 124.7(10) . . ?
N37 C38 C46 119.1(10) . . ?
C21 C16 C10 120.7(11) . . ?
C21 C16 C17 117.5(12) . . ?
C17 C16 C10 121.8(12) . . ?
N31 C32 C33 121.6(10) . . ?
N31 C32 H32 119.2 . . ?
C33 C32 H32 119.2 . . ?
N31 C30 H30 119.1 . . ?
N31 C30 C29 121.7(11) . . ?
C29 C30 H30 119.1 . . ?
C28 C29 H29 120.3 . . ?
C30 C29 C28 119.5(11) . . ?
C30 C29 H29 120.3 . . ?
C16 C21 H21 120.0 . . ?
C16 C21 C20 120.0(12) . . ?
C20 C21 H21 120.0 . . ?
C24 C23 H23 119.6 . . ?
C22 C23 H23 119.6 . . ?
C22 C23 C24 120.8(10) . . ?
N25 C24 C23 121.9(11) . . ?
N25 C24 H24 119.1 . . ?
C23 C24 H24 119.1 . . ?
C44 C45 H45 120.7 . . ?
C40 C45 H45 120.7 . . ?
C40 C45 C44 118.7(11) . . ?
N43 C44 C45 122.1(11) . . ?
N43 C44 H44 119.0 . . ?
C45 C44 H44 119.0 . . ?
C23 C22 C14 122.4(10) . . ?
C23 C22 C27 117.0(10) . . ?
C27 C22 C14 120.6(10) . . ?
C45 C40 C34 122.8(10) . . ?
C45 C40 C41 118.2(10) . . ?
C41 C40 C34 118.9(10) . . ?
N39 C34 N35 124.1(10) . . ?
N39 C34 C40 118.4(9) . . ?
N35 C34 C40 117.6(9) . . ?
N37 C36 N35 126.0(10) . . ?
N37 C36 C52 118.5(9) . . ?
N35 C36 C52 115.5(10) . . ?
N15 C10 N11 124.6(10) . . ?
N15 C10 C16 118.6(10) . . ?
N11 C10 C16 116.7(10) . . ?
C22 C27 H27 120.6 . . ?
C26 C27 C22 118.7(11) . . ?
C26 C27 H27 120.6 . . ?
N25 C26 H26 117.4 . . ?
C27 C26 N25 125.2(12) . . ?
C27 C26 H26 117.4 . . ?
C51 C46 C38 123.1(11) . . ?
C51 C46 C47 117.0(11) . . ?
C47 C46 C38 119.9(11) . . ?
N55 C56 H56 119.1 . . ?
N55 C56 C57 121.7(12) . . ?
C57 C56 H56 119.1 . . ?
C53 C52 C36 119.8(10) . . ?
C57 C52 C36 120.6(10) . . ?
C57 C52 C53 119.5(11) . . ?
N19 C20 C21 121.1(12) . . ?
N19 C20 H20 119.5 . . ?
C21 C20 H20 119.5 . . ?
C46 C51 H51 120.4 . . ?
C50 C51 C46 119.3(13) . . ?
C50 C51 H51 120.4 . . ?
N55 C54 H54 119.2 . . ?
N55 C54 C53 121.7(11) . . ?
C53 C54 H54 119.2 . . ?
C52 C53 C54 119.1(11) . . ?
C52 C53 H53 120.4 . . ?
C54 C53 H53 120.4 . . ?
N49 C50 C51 124.2(13) . . ?
N49 C50 H50 117.9 . . ?
C51 C50 H50 117.9 . . ?
C40 C41 H41 120.3 . . ?
C42 C41 C40 119.4(11) . . ?
C42 C41 H41 120.3 . . ?
C46 C47 H47 119.7 . . ?
C48 C47 C46 120.6(13) . . ?
C48 C47 H47 119.7 . . ?
C56 C57 H57 120.6 . . ?
C52 C57 C56 118.8(11) . . ?
C52 C57 H57 120.6 . . ?
N49 C48 H48 118.7 . . ?
C47 C48 N49 122.7(13) . . ?
C47 C48 H48 118.7 . . ?
N43 C42 C41 122.5(11) . . ?
N43 C42 H42 118.8 . . ?
C41 C42 H42 118.8 . . ?
C16 C17 H17 120.2 . . ?
C18 C17 C16 119.6(15) . . ?
C18 C17 H17 120.2 . . ?
H61A C61 H61B 108.0 . . ?
C62 C61 H61A 109.3 . . ?
C62 C61 H61B 109.3 . . ?
C60 C61 H61A 109.3 . . ?
C60 C61 H61B 109.3 . . ?
C60 C61 C62 112(2) . . ?
N19 C18 C17 123.4(15) . . ?
N19 C18 H18 118.3 . . ?
C17 C18 H18 118.3 . . ?
H70A C70 H70B 108.1 . . ?
C69 C70 H70A 109.6 . . ?
C69 C70 H70B 109.6 . . ?
C69 C70 C71 110.3(19) . . ?
C71 C70 H70A 109.6 . . ?
C71 C70 H70B 109.6 . . ?
C70 C69 H69A 109.6 . . ?
C70 C69 H69B 109.6 . . ?
H69A C69 H69B 108.1 . . ?
C68 C69 C70 110(2) . . ?
C68 C69 H69A 109.6 . . ?
C68 C69 H69B 109.6 . . ?
C70 C71 H71A 109.0 . . ?
C70 C71 H71B 109.0 . . ?
H71A C71 H71B 107.8 . . ?
C72 C71 C70 113.1(19) . . ?
C72 C71 H71A 109.0 . . ?
C72 C71 H71B 109.0 . . ?
C69 C68 H68A 108.9 . . ?
C69 C68 H68B 108.9 . . ?
C69 C68 C67 113.4(17) . . ?
H68A C68 H68B 107.7 . . ?
C67 C68 H68A 108.9 . . ?
C67 C68 H68B 108.9 . . ?
C61 C62 H62A 109.3 . . ?
C61 C62 H62B 109.3 . . ?
H62A C62 H62B 108.0 . . ?
C63 C62 C61 112(2) . . ?
C63 C62 H62A 109.3 . . ?
C63 C62 H62B 109.3 . . ?
C61 C60 H60A 109.6 . . ?
C61 C60 H60B 109.6 . . ?
C61 C60 C59 110(2) . . ?
H60A C60 H60B 108.1 . . ?
C59 C60 H60A 109.6 . . ?
C59 C60 H60B 109.6 . . ?
C60 C59 H59A 109.2 . . ?
C60 C59 H59B 109.2 . . ?
H59A C59 H59B 107.9 . . ?
C58 C59 C60 112(2) . . ?
C58 C59 H59A 109.2 . . ?
C58 C59 H59B 109.2 . . ?
H76A C76 H76B 107.9 . . ?
C77 C76 H76A 109.3 . . ?
C77 C76 H76B 109.3 . . ?
C75 C76 H76A 109.3 . . ?
C75 C76 H76B 109.3 . . ?
C75 C76 C77 112(3) . . ?
H82A C82 H82B 107.9 . . ?
C81 C82 H82A 109.2 . . ?
C81 C82 H82B 109.2 . . ?
C83 C82 H82A 109.2 . . ?
C83 C82 H82B 109.2 . . ?
C83 C82 C81 112(2) . . ?
C68 C67 H67A 109.3 . . ?
C68 C67 H67B 109.3 . . ?
C68 C67 C72 111.6(19) . . ?
H67A C67 H67B 108.0 . . ?
C72 C67 H67A 109.3 . . ?
C72 C67 H67B 109.3 . . ?
C82 C81 H81A 110.2 . . ?
C82 C81 H81B 110.2 . . ?
C82 C81 C80 108(3) . . ?
H81A C81 H81B 108.5 . . ?
C80 C81 H81A 110.2 . . ?
C80 C81 H81B 110.2 . . ?
C71 C72 C67 111(2) . . ?
C71 C72 H72A 109.4 . . ?
C71 C72 H72B 109.4 . . ?
C67 C72 H72A 109.4 . . ?
C67 C72 H72B 109.4 . . ?
H72A C72 H72B 108.0 . . ?
C82 C83 H83A 109.5 . . ?
C82 C83 H83B 109.5 . . ?
C82 C83 C84 111(2) . . ?
H83A C83 H83B 108.1 . . ?
C84 C83 H83A 109.5 . . ?
C84 C83 H83B 109.5 . . ?
C59 C58 H58A 109.9 . . ?
C59 C58 H58B 109.9 . . ?
C59 C58 C63 109(2) . . ?
H58A C58 H58B 108.3 . . ?
C63 C58 H58A 109.9 . . ?
C63 C58 H58B 109.9 . . ?
C62 C63 C58 110(2) . . ?
C62 C63 H63A 109.8 . . ?
C62 C63 H63B 109.8 . . ?
C58 C63 H63A 109.8 . . ?
C58 C63 H63B 109.8 . . ?
H63A C63 H63B 108.2 . . ?
H74A C74 H74B 108.7 . . ?
C73 C74 H74A 110.5 . . ?
C73 C74 H74B 110.5 . . ?
C73 C74 C75 106(3) . . ?
C75 C74 H74A 110.5 . . ?
C75 C74 H74B 110.5 . . ?
C81 C80 H80A 109.1 . . ?
C81 C80 H80B 109.1 . . ?
H80A C80 H80B 107.8 . . ?
C79 C80 C81 113(3) . . ?
C79 C80 H80A 109.1 . . ?
C79 C80 H80B 109.1 . . ?
C74 C73 H73A 108.9 . . ?
C74 C73 H73B 108.9 . . ?
C74 C73 C78 113(3) . . ?
H73A C73 H73B 107.7 . . ?
C78 C73 H73A 108.9 . . ?
C78 C73 H73B 108.9 . . ?
C73 C78 H78A 110.6 . . ?
C73 C78 H78B 110.6 . . ?
C73 C78 C77 106(3) . . ?
H78A C78 H78B 108.7 . . ?
C77 C78 H78A 110.6 . . ?
C77 C78 H78B 110.6 . . ?
C76 C77 C78 111(2) . . ?
C76 C77 H77A 109.4 . . ?
C76 C77 H77B 109.4 . . ?
C78 C77 H77A 109.4 . . ?
C78 C77 H77B 109.4 . . ?
H77A C77 H77B 108.0 . . ?
C83 C84 H84A 110.1 . . ?
C83 C84 H84B 110.1 . . ?
H84A C84 H84B 108.4 . . ?
C79 C84 C83 108(3) . . ?
C79 C84 H84A 110.1 . . ?
C79 C84 H84B 110.1 . . ?
C76 C75 C74 114(3) . . ?
C76 C75 H75A 108.7 . . ?
C76 C75 H75B 108.7 . . ?
C74 C75 H75A 108.7 . . ?
C74 C75 H75B 108.7 . . ?
H75A C75 H75B 107.6 . . ?
C80 C79 C84 110(3) . . ?
C80 C79 H79A 109.7 . . ?
C80 C79 H79B 109.7 . . ?
C84 C79 H79A 109.7 . . ?
C84 C79 H79B 109.7 . . ?
H79A C79 H79B 108.2 . . ?
N19 Zn9A I6A 95.8(6) . . ?
N19 Zn9A I5A 115.2(6) . . ?
N49 Zn9A N19 101.9(7) . . ?
N49 Zn9A I6A 98.9(6) . . ?
N49 Zn9A I5A 117.2(7) . . ?
I5A Zn9A I6A 123.7(6) . . ?
HA C HB 108.0 . . ?
C1 C HA 109.4 . . ?
C1 C HB 109.4 . . ?
C1 C C2 111.2(17) . 7_556 ?
C2 C HA 109.4 7_556 . ?
C2 C HB 109.4 7_556 . ?
C C1 H1A 109.3 . . ?
C C1 H1B 109.3 . . ?
C C1 C2 111.7(17) . . ?
H1A C1 H1B 107.9 . . ?
C2 C1 H1A 109.3 . . ?
C2 C1 H1B 109.3 . . ?
C C2 C1 111.3(17) 7_556 . ?
C C2 H2A 109.4 7_556 . ?
C C2 H2B 109.4 7_556 . ?
C1 C2 H2A 109.4 . . ?
C1 C2 H2B 109.4 . . ?
H2A C2 H2B 108.0 . . ?

loop_
_geom_bond_atom_site_label_1
_geom_bond_atom_site_label_2
_geom_bond_distance
_geom_bond_site_symmetry_2
_geom_bond_publ_flag
I1 Zn7 2.5364(17) . ?
I2 Zn7 2.5316(17) . ?
I3 Zn8 2.5439(18) . ?
I4 Zn8 2.5290(19) . ?
I5 Zn9 2.546(3) . ?
I6 Zn9 2.548(3) . ?
Zn7 N43 2.100(10) 6_565 ?
Zn7 N31 2.084(10) . ?
Zn8 N25 2.060(10) . ?
Zn8 N55 2.067(11) 3 ?
Zn9 N19 2.067(11) . ?
Zn9 N49 2.088(10) . ?
N25 C24 1.357(15) . ?
N25 C26 1.344(17) . ?
N39 C38 1.345(14) . ?
N39 C34 1.327(14) . ?
N15 C14 1.316(14) . ?
N15 C10 1.350(15) . ?
N43 C44 1.335(15) . ?
N43 C42 1.315(15) . ?
N11 C12 1.321(15) . ?
N11 C10 1.350(14) . ?
N31 C32 1.344(15) . ?
N31 C30 1.341(15) . ?
N37 C38 1.338(14) . ?
N37 C36 1.310(15) . ?
N13 C14 1.337(14) . ?
N13 C12 1.366(14) . ?
N35 C34 1.354(14) . ?
N35 C36 1.345(14) . ?
N55 C56 1.330(16) . ?
N55 C54 1.346(17) . ?
C14 C22 1.479(15) . ?
N19 C20 1.361(17) . ?
N19 C18 1.320(19) . ?
N19 Zn9A 2.093(16) . ?
C28 C33 1.377(15) . ?
C28 C12 1.495(15) . ?
C28 C29 1.380(16) . ?
C33 H33 0.9500 . ?
C33 C32 1.377(16) . ?
N49 C50 1.35(2) . ?
N49 C48 1.359(18) . ?
N49 Zn9A 2.072(16) . ?
C38 C46 1.483(16) . ?
C16 C21 1.370(18) . ?
C16 C10 1.468(16) . ?
C16 C17 1.399(19) . ?
C32 H32 0.9500 . ?
C30 H30 0.9500 . ?
C30 C29 1.379(16) . ?
C29 H29 0.9500 . ?
C21 H21 0.9500 . ?
C21 C20 1.379(18) . ?
C23 H23 0.9500 . ?
C23 C24 1.385(16) . ?
C23 C22 1.370(16) . ?
C24 H24 0.9500 . ?
C45 H45 0.9500 . ?
C45 C44 1.401(16) . ?
C45 C40 1.371(16) . ?
C44 H44 0.9500 . ?
C22 C27 1.417(15) . ?
C40 C34 1.471(14) . ?
C40 C41 1.387(15) . ?
C36 C52 1.506(15) . ?
C27 H27 0.9500 . ?
C27 C26 1.343(18) . ?
C26 H26 0.9500 . ?
C46 C51 1.391(17) . ?
C46 C47 1.395(18) . ?
C56 H56 0.9500 . ?
C56 C57 1.397(16) . ?
C52 C53 1.373(16) . ?
C52 C57 1.365(17) . ?
C20 H20 0.9500 . ?
C51 H51 0.9500 . ?
C51 C50 1.353(19) . ?
C54 H54 0.9500 . ?
C54 C53 1.379(17) . ?
C53 H53 0.9500 . ?
C50 H50 0.9500 . ?
C41 H41 0.9500 . ?
C41 C42 1.379(16) . ?
C47 H47 0.9500 . ?
C47 C48 1.350(19) . ?
C57 H57 0.9500 . ?
C48 H48 0.9500 . ?
C42 H42 0.9500 . ?
C17 H17 0.9500 . ?
C17 C18 1.35(2) . ?
C61 H61A 0.9900 . ?
C61 H61B 0.9900 . ?
C61 C62 1.53(3) . ?
C61 C60 1.52(3) . ?
C18 H18 0.9500 . ?
C70 H70A 0.9900 . ?
C70 H70B 0.9900 . ?
C70 C69 1.52(3) . ?
C70 C71 1.53(3) . ?
C69 H69A 0.9900 . ?
C69 H69B 0.9900 . ?
C69 C68 1.47(3) . ?
C71 H71A 0.9900 . ?
C71 H71B 0.9900 . ?
C71 C72 1.48(3) . ?
C68 H68A 0.9900 . ?
C68 H68B 0.9900 . ?
C68 C67 1.53(3) . ?
C62 H62A 0.9900 . ?
C62 H62B 0.9900 . ?
C62 C63 1.53(3) . ?
C60 H60A 0.9900 . ?
C60 H60B 0.9900 . ?
C60 C59 1.54(3) . ?
C59 H59A 0.9900 . ?
C59 H59B 0.9900 . ?
C59 C58 1.52(3) . ?
C76 H76A 0.9900 . ?
C76 H76B 0.9900 . ?
C76 C77 1.51(4) . ?
C76 C75 1.43(4) . ?
C82 H82A 0.9900 . ?
C82 H82B 0.9900 . ?
C82 C81 1.52(4) . ?
C82 C83 1.46(4) . ?
C67 H67A 0.9900 . ?
C67 H67B 0.9900 . ?
C67 C72 1.53(3) . ?
C81 H81A 0.9900 . ?
C81 H81B 0.9900 . ?
C81 C80 1.53(4) . ?
C72 H72A 0.9900 . ?
C72 H72B 0.9900 . ?
C83 H83A 0.9900 . ?
C83 H83B 0.9900 . ?
C83 C84 1.60(4) . ?
C58 H58A 0.9900 . ?
C58 H58B 0.9900 . ?
C58 C63 1.57(4) . ?
C63 H63A 0.9900 . ?
C63 H63B 0.9900 . ?
C74 H74A 0.9900 . ?
C74 H74B 0.9900 . ?
C74 C73 1.42(4) . ?
C74 C75 1.55(4) . ?
C80 H80A 0.9900 . ?
C80 H80B 0.9900 . ?
C80 C79 1.44(4) . ?
C73 H73A 0.9900 . ?
C73 H73B 0.9900 . ?
C73 C78 1.49(4) . ?
C78 H78A 0.9900 . ?
C78 H78B 0.9900 . ?
C78 C77 1.64(4) . ?
C77 H77A 0.9900 . ?
C77 H77B 0.9900 . ?
C84 H84A 0.9900 . ?
C84 H84B 0.9900 . ?
C84 C79 1.52(4) . ?
C75 H75A 0.9900 . ?
C75 H75B 0.9900 . ?
C79 H79A 0.9900 . ?
C79 H79B 0.9900 . ?
I6A Zn9A 2.571(14) . ?
Zn9A I5A 2.503(13) . ?
C HA 0.9900 . ?
C HB 0.9900 . ?
C C1 1.50(3) . ?
C C2 1.53(3) 7_556 ?
C1 H1A 0.9900 . ?
C1 H1B 0.9900 . ?
C1 C2 1.54(3) . ?
C2 H2A 0.9900 . ?
C2 H2B 0.9900 . ?

loop_
_geom_torsion_atom_site_label_1
_geom_torsion_atom_site_label_2
_geom_torsion_atom_site_label_3
_geom_torsion_atom_site_label_4
_geom_torsion
_geom_torsion_site_symmetry_1
_geom_torsion_site_symmetry_2
_geom_torsion_site_symmetry_3
_geom_torsion_site_symmetry_4
_geom_torsion_publ_flag
Zn7 N43 C44 C45 -166.2(10) 6_566 . . . ?
Zn7 N43 C42 C41 166.2(10) 6_566 . . . ?
Zn7 N31 C32 C33 -165.2(8) . . . . ?
Zn7 N31 C30 C29 164.9(9) . . . . ?
Zn8 N25 C24 C23 -175.7(8) . . . . ?
Zn8 N25 C26 C27 177.7(12) . . . . ?
Zn8 N55 C56 C57 176.5(11) 3_445 . . . ?
Zn8 N55 C54 C53 -178.3(10) 3_445 . . . ?
Zn9 N19 C20 C21 170.1(10) . . . . ?
Zn9 N19 C18 C17 -171.1(16) . . . . ?
Zn9 N49 C50 C51 177.1(11) . . . . ?
Zn9 N49 C48 C47 -177.8(13) . . . . ?
N39 C38 C46 C51 172.9(11) . . . . ?
N39 C38 C46 C47 -7.0(17) . . . . ?
N15 C14 C22 C23 150.1(11) . . . . ?
N15 C14 C22 C27 -29.5(16) . . . . ?
N31 C30 C29 C28 2.2(18) . . . . ?
N37 C38 C46 C51 -10.1(17) . . . . ?
N37 C38 C46 C47 170.1(12) . . . . ?
N37 C36 C52 C53 -12.4(17) . . . . ?
N37 C36 C52 C57 171.1(12) . . . . ?
N13 C14 C22 C23 -31.9(15) . . . . ?
N13 C14 C22 C27 148.5(11) . . . . ?
N35 C36 C52 C53 167.8(11) . . . . ?
N35 C36 C52 C57 -8.7(17) . . . . ?
N55 C56 C57 C52 -1(2) . . . . ?
N55 C54 C53 C52 4(2) . . . . ?
C14 N15 C10 N11 -1.4(16) . . . . ?
C14 N15 C10 C16 176.3(10) . . . . ?
C14 N13 C12 N11 -3.7(16) . . . . ?
C14 N13 C12 C28 175.7(9) . . . . ?
C14 C22 C27 C26 -177.6(12) . . . . ?
C28 C33 C32 N31 -0.2(17) . . . . ?
C33 C28 C12 N11 -174.8(10) . . . . ?
C33 C28 C12 N13 5.7(16) . . . . ?
C33 C28 C29 C30 1.0(17) . . . . ?
C12 N11 C10 N15 0.4(16) . . . . ?
C12 N11 C10 C16 -177.3(10) . . . . ?
C12 N13 C14 N15 2.6(16) . . . . ?
C12 N13 C14 C22 -175.2(9) . . . . ?
C12 C28 C33 C32 175.7(10) . . . . ?
C12 C28 C29 C30 -176.6(11) . . . . ?
C38 N39 C34 N35 2.9(16) . . . . ?
C38 N39 C34 C40 -177.7(10) . . . . ?
C38 N37 C36 N35 1.7(16) . . . . ?
C38 N37 C36 C52 -178.0(10) . . . . ?
C38 C46 C51 C50 -179.6(12) . . . . ?
C38 C46 C47 C48 179.3(14) . . . . ?
C16 C21 C20 N19 3(2) . . . . ?
C16 C17 C18 N19 -1(3) . . . . ?
C32 N31 C30 C29 -4.3(17) . . . . ?
C30 N31 C32 C33 3.3(17) . . . . ?
C29 C28 C33 C32 -1.9(16) . . . . ?
C29 C28 C12 N11 2.7(15) . . . . ?
C29 C28 C12 N13 -176.8(10) . . . . ?
C21 C16 C10 N15 -164.6(12) . . . . ?
C21 C16 C10 N11 13.2(18) . . . . ?
C21 C16 C17 C18 2(3) . . . . ?
C23 C22 C27 C26 2.7(19) . . . . ?
C24 N25 C26 C27 1(2) . . . . ?
C24 C23 C22 C14 179.5(11) . . . . ?
C24 C23 C22 C27 -0.8(17) . . . . ?
C45 C40 C34 N39 -174.9(11) . . . . ?
C45 C40 C34 N35 4.6(17) . . . . ?
C45 C40 C41 C42 4.2(19) . . . . ?
C44 N43 C42 C41 -5(2) . . . . ?
C44 C45 C40 C34 175.9(11) . . . . ?
C44 C45 C40 C41 -3.9(19) . . . . ?
C22 C23 C24 N25 -1.0(17) . . . . ?
C22 C27 C26 N25 -3(2) . . . . ?
C40 C45 C44 N43 -1(2) . . . . ?
C40 C41 C42 N43 0(2) . . . . ?
C34 N39 C38 N37 -3.7(16) . . . . ?
C34 N39 C38 C46 173.1(10) . . . . ?
C34 N35 C36 N37 -2.4(16) . . . . ?
C34 N35 C36 C52 177.3(10) . . . . ?
C34 C40 C41 C42 -175.6(11) . . . . ?
C36 N37 C38 N39 1.5(16) . . . . ?
C36 N37 C38 C46 -175.2(10) . . . . ?
C36 N35 C34 N39 -0.1(16) . . . . ?
C36 N35 C34 C40 -179.5(9) . . . . ?
C36 C52 C53 C54 179.4(11) . . . . ?
C36 C52 C57 C56 179.0(12) . . . . ?
C10 N15 C14 N13 -0.3(16) . . . . ?
C10 N15 C14 C22 177.4(9) . . . . ?
C10 N11 C12 N13 2.4(16) . . . . ?
C10 N11 C12 C28 -177.1(9) . . . . ?
C10 C16 C21 C20 178.5(12) . . . . ?
C10 C16 C17 C18 -179.5(16) . . . . ?
C26 N25 C24 C23 0.9(17) . . . . ?
C46 C51 C50 N49 0(2) . . . . ?
C46 C47 C48 N49 1(3) . . . . ?
C56 N55 C54 C53 -3(2) . . . . ?
C20 N19 C18 C17 0(3) . . . . ?
C51 C46 C47 C48 -1(2) . . . . ?
C54 N55 C56 C57 1(2) . . . . ?
C53 C52 C57 C56 2(2) . . . . ?
C50 N49 C48 C47 -1(2) . . . . ?
C41 C40 C34 N39 4.9(16) . . . . ?
C41 C40 C34 N35 -175.7(11) . . . . ?
C47 C46 C51 C50 0(2) . . . . ?
C57 C52 C53 C54 -4.0(19) . . . . ?
C48 N49 C50 C51 1(2) . . . . ?
C42 N43 C44 C45 5.0(19) . . . . ?
C17 C16 C21 C20 -3(2) . . . . ?
C17 C16 C10 N15 17.0(19) . . . . ?
C17 C16 C10 N11 -165.2(13) . . . . ?
C61 C62 C63 C58 57(3) . . . . ?
C61 C60 C59 C58 -57(3) . . . . ?
C18 N19 C20 C21 -1(2) . . . . ?
C70 C69 C68 C67 56(2) . . . . ?
C70 C71 C72 C67 -53(2) . . . . ?
C69 C70 C71 C72 57(3) . . . . ?
C69 C68 C67 C72 -53(3) . . . . ?
C71 C70 C69 C68 -57(2) . . . . ?
C68 C67 C72 C71 50(3) . . . . ?
C62 C61 C60 C59 55(2) . . . . ?
C60 C61 C62 C63 -56(3) . . . . ?
C60 C59 C58 C63 59(3) . . . . ?
C59 C58 C63 C62 -58(3) . . . . ?
C82 C81 C80 C79 60(4) . . . . ?
C82 C83 C84 C79 -56(3) . . . . ?
C81 C82 C83 C84 57(3) . . . . ?
C81 C80 C79 C84 -62(4) . . . . ?
C83 C82 C81 C80 -57(3) . . . . ?
C83 C84 C79 C80 58(4) . . . . ?
C74 C73 C78 C77 -62(4) . . . . ?
C73 C74 C75 C76 -61(4) . . . . ?
C73 C78 C77 C76 51(4) . . . . ?
C77 C76 C75 C74 54(4) . . . . ?
C75 C76 C77 C78 -50(4) . . . . ?
C75 C74 C73 C78 65(4) . . . . ?
Zn9A N19 C20 C21 -178.5(11) . . . . ?
Zn9A N19 C18 C17 176.8(15) . . . . ?
Zn9A N49 C50 C51 -178.6(13) . . . . ?
Zn9A N49 C48 C47 178.1(13) . . . . ?
C C1 C2 C -55(3) . . . 7_556 ?
C2 C C1 C2 55(3) 7_556 . . . ?
